data_7013607
loop_
_publ_author_name
'Luke E. Turner'
'Matthew G. Thorn'
'R. D. Swartz II'
'Robert W. Chesnut'
'Phillip E. Fanwick'
'Ian P. Rothwell'

_publ_section_title
;
 Synthesis, stereochemistry, bonding and fluxionality of
 2-(inden-3-yl)phenols and their cyclopentadienyl titanium derivatives
;
_journal_issue 24
_journal_name_full 'Dalton Trans.'
_journal_page_first 4580
_journal_page_last 4589
_journal_paper_doi 10.1039/b310415j
_journal_year 2003
_chemical_formula_sum 'C32 H36 O2'
_chemical_formula_weight 452.64
_chemical_name_systematic ' ?'
_space_group_IT_number 2
_symmetry_cell_setting triclinic
_symmetry_space_group_name_Hall '-P 1'
_symmetry_space_group_name_H-M 'P -1'
_atom_type_scat_source 'International Tables for Crystallography (Vol C)'
_cell_angle_alpha 102.3307(11)
_cell_angle_beta 93.1236(11)
_cell_angle_gamma 91.625(2)
_cell_formula_units_Z 2
_cell_length_a 8.2956(2)
_cell_length_b 10.0981(3)
_cell_length_c 15.7158(6)
_cell_measurement_reflns_used 13787
_cell_measurement_temperature 150
_cell_measurement_theta_max 27
_cell_measurement_theta_min 5
_cell_volume 1283.15(7)
_computing_cell_refinement DENZO/SCALEPACK_(Otwinowski,_1996)
_computing_data_collection Collect_(Nonius,_1998)
_computing_data_reduction DENZO/SCALEPACK_(Otwinowski,_1996)
_computing_molecular_graphics
;
ORTEP (Johnson, 1976)
PLATON (Spek, 1997)
;
_computing_publication_material CIF_VAX_MolEN_(Fair,_1990)
_computing_structure_refinement SHELX97_(Sheldrick,_1997)
_computing_structure_solution Direct_methods_(SIR97,_Altomare_et_al.,_1997)
_diffrn_ambient_temperature 150
_diffrn_measurement_device_type Nonius_KappaCCD
_diffrn_measurement_method \w
_diffrn_radiation_type MO-K\a
_diffrn_radiation_wavelength 0.71073
_diffrn_reflns_av_R_equivalents 0.042
_diffrn_reflns_limit_h_max 10
_diffrn_reflns_limit_h_min -10
_diffrn_reflns_limit_k_max 13
_diffrn_reflns_limit_k_min -13
_diffrn_reflns_limit_l_max 20
_diffrn_reflns_limit_l_min -20
_diffrn_reflns_number 13787
_diffrn_reflns_theta_max 27.49
_diffrn_reflns_theta_min 5.00
_exptl_absorpt_coefficient_mu 0.066
_exptl_absorpt_correction_T_max 0.9885
_exptl_absorpt_correction_T_min 0.9636
_exptl_absorpt_correction_type multi-scan_(Otwinowski_&_Minor,_1
_exptl_crystal_colour colorless
_exptl_crystal_density_diffrn 1.17
_exptl_crystal_description plate
_exptl_crystal_F_000 488
_exptl_crystal_size_max 0.40
_exptl_crystal_size_mid 0.35
_exptl_crystal_size_min 0.17
_refine_diff_density_max 0.18
_refine_diff_density_min -0.21
_refine_ls_extinction_method none
_refine_ls_goodness_of_fit_ref 0.989
_refine_ls_hydrogen_treatment
;
Chemically significant hydrogens refined isotropically
Others riding
;
_refine_ls_matrix_type full
_refine_ls_number_parameters 317
_refine_ls_number_reflns 5758
_refine_ls_number_restraints 0
_refine_ls_R_factor_all 0.089
_refine_ls_R_factor_gt 0.048
_refine_ls_shift/su_max 0.001
_refine_ls_structure_factor_coef Fsqd
_refine_ls_weighting_details '1/[\s^2^(Fo^2^)+(0.0628P)^2^+0.0000P] where P=(Fo^2^+2Fc^2^)/3  '
_refine_ls_weighting_scheme calc
_refine_ls_wR_factor_gt 0.113
_refine_ls_wR_factor_ref 0.000
_reflns_number_gt 4237
_reflns_number_total 5758
_reflns_threshold_expression >2.0\s(I)
_cod_data_source_file b310415j.txt
_cod_data_source_block LTIND
_cod_depositor_comments
;
The following automatic conversions were performed:
'_refine_ls_weighting_scheme' value 'calc ' changed to 'calc' according to
'/home/saulius/struct/CIF-dictionaries/cif_core.dic' dictionary named
'cif_core.dic' version 2.4.1 from 2010-06-29.

Automatic conversion script
Id: cif_fix_enum 1527 2010-12-29 10:47:43Z saulius 
;
_cod_original_cell_volume 1283.15(13)
_cod_database_code 7013607

loop_
_symmetry_equiv_pos_as_xyz
'x, y, z'
'-x, -y, -z'

loop_
_atom_site_label
_atom_site_type_symbol
_atom_site_fract_x
_atom_site_fract_y
_atom_site_fract_z
_atom_site_U_iso_or_equiv
_atom_site_adp_type
_atom_site_occupancy
_atom_site_symmetry_multiplicity
_atom_site_calc_flag
_atom_site_refinement_flags
_atom_site_disorder_assembly
_atom_site_disorder_group
O(11) O 0.22035(12) 0.28576(12) 1.07309(7) 0.0366(3) Uani 1 1 d . . .
O(31) O 0.53196(14) 0.76550(12) 0.82035(7) 0.0365(3) Uani 1 1 d . . .
C(11) C 0.22061(16) 0.37467(16) 1.02946(10) 0.0272(3) Uani 1 1 d . . .
C(12) C 0.13536(16) 0.36646(15) 0.94386(10) 0.0253(3) Uani 1 1 d . . .
C(13) C 0.17289(17) 0.49663(15) 0.91389(10) 0.0266(3) Uani 1 1 d . . .
C(14) C 0.28115(16) 0.57809(15) 0.98818(10) 0.0267(3) Uani 1 1 d . . .
C(15) C 0.35315(18) 0.70686(16) 0.99634(11) 0.0333(4) Uani 1 1 d . . .
C(16) C 0.44842(19) 0.76132(17) 1.07188(12) 0.0377(4) Uani 1 1 d . . .
C(17) C 0.47253(18) 0.69104(17) 1.13796(11) 0.0362(4) Uani 1 1 d . . .
C(18) C 0.40233(17) 0.56304(16) 1.13031(11) 0.0322(4) Uani 1 1 d . . .
C(19) C 0.30674(16) 0.50786(15) 1.05409(10) 0.0271(3) Uani 1 1 d . . .
C(21) C 0.04242(16) 0.25662(15) 0.90156(10) 0.0252(3) Uani 1 1 d . . .
C(22) C 0.01437(18) 0.12931(15) 0.93674(11) 0.0304(4) Uani 1 1 d . . .
C(23) C -0.09952(19) 0.03413(16) 0.86878(11) 0.0328(4) Uani 1 1 d . . .
C(24) C -0.12425(16) 0.10706(15) 0.79574(10) 0.0272(3) Uani 1 1 d . . .
C(25) C -0.21273(18) 0.06255(16) 0.71661(11) 0.0336(4) Uani 1 1 d . . .
C(26) C -0.22552(18) 0.14791(17) 0.65870(11) 0.0359(4) Uani 1 1 d . . .
C(27) C -0.15123(18) 0.27682(17) 0.67900(11) 0.0343(4) Uani 1 1 d . . .
C(28) C -0.06058(17) 0.32133(16) 0.75683(10) 0.0298(4) Uani 1 1 d . . .
C(29) C -0.04557(16) 0.23595(14) 0.81605(10) 0.0245(3) Uani 1 1 d . . .
C(31) C 0.56964(17) 0.74089(15) 0.73457(10) 0.0269(3) Uani 1 1 d . . .
C(32) C 0.45827(16) 0.77252(14) 0.67193(10) 0.0247(3) Uani 1 1 d . . .
C(33) C 0.50669(16) 0.75169(14) 0.58656(10) 0.0245(3) Uani 1 1 d . . .
C(34) C 0.65535(16) 0.69905(14) 0.56025(10) 0.0239(3) Uani 1 1 d . . .
C(35) C 0.75833(17) 0.66639(15) 0.62461(10) 0.0273(3) Uani 1 1 d . . .
C(36) C 0.71614(17) 0.68702(15) 0.71026(10) 0.0293(4) Uani 1 1 d . . .
C(321) C 0.29316(17) 0.82996(14) 0.69638(10) 0.0280(4) Uani 1 1 d . . .
C(322) C 0.3201(2) 0.97064(16) 0.75720(12) 0.0424(5) Uani 1 1 d . . .
C(323) C 0.19811(18) 0.73450(16) 0.74190(11) 0.0352(4) Uani 1 1 d . . .
C(324) C 0.18860(18) 0.84625(17) 0.61625(12) 0.0354(4) Uani 1 1 d . . .
C(341) C 0.70059(17) 0.68502(14) 0.46565(10) 0.0263(3) Uani 1 1 d . . .
C(342) C 0.7444(2) 0.82592(16) 0.45029(12) 0.0459(5) Uani 1 1 d . . .
C(343) C 0.84523(19) 0.59571(17) 0.44603(11) 0.0378(4) Uani 1 1 d . . .
C(344) C 0.56047(19) 0.62056(17) 0.40097(11) 0.0377(4) Uani 1 1 d . . .
H(15) H 0.3379 0.7550 0.9525 0.043 Uiso 1 1 calc R . .
H(16) H 0.4973 0.8472 1.0783 0.049 Uiso 1 1 calc R . .
H(17) H 0.5365 0.7304 1.1879 0.047 Uiso 1 1 calc R . .
H(18) H 0.4180 0.5151 1.1743 0.042 Uiso 1 1 calc R . .
H(25) H -0.2627 -0.0236 0.7028 0.044 Uiso 1 1 calc R . .
H(26) H -0.2845 0.1187 0.6056 0.047 Uiso 1 1 calc R . .
H(27) H -0.1626 0.3337 0.6398 0.045 Uiso 1 1 calc R . .
H(28) H -0.0100 0.4072 0.7698 0.039 Uiso 1 1 calc R . .
H(31) H 0.382(2) 0.260(2) 1.1479(14) 0.066(7) Uiso 1 1 d . . .
H(33) H 0.4359 0.7741 0.5444 0.032 Uiso 1 1 calc R . .
H(35) H 0.8574 0.6300 0.6099 0.036 Uiso 1 1 calc R . .
H(36) H 0.7873 0.6643 0.7522 0.038 Uiso 1 1 calc R . .
H(13A) H 0.2281 0.4784 0.8600 0.035 Uiso 1 1 calc R . .
H(13B) H 0.0750 0.5437 0.9052 0.035 Uiso 1 1 calc R . .
H(22A) H -0.0344 0.1514 0.9925 0.040 Uiso 1 1 calc R . .
H(22B) H 0.1158 0.0867 0.9447 0.040 Uiso 1 1 calc R . .
H(23A) H -0.0510 -0.0523 0.8485 0.043 Uiso 1 1 calc R . .
H(23B) H -0.2014 0.0183 0.8932 0.043 Uiso 1 1 calc R . .
H(32A) H 0.3757 0.9618 0.8108 0.055 Uiso 1 1 calc R . .
H(32B) H 0.2176 1.0099 0.7694 0.055 Uiso 1 1 calc R . .
H(32C) H 0.3837 1.0281 0.7294 0.055 Uiso 1 1 calc R . .
H(32D) H 0.1813 0.6471 0.7033 0.046 Uiso 1 1 calc R . .
H(32E) H 0.0955 0.7717 0.7566 0.046 Uiso 1 1 calc R . .
H(32F) H 0.2583 0.7253 0.7941 0.046 Uiso 1 1 calc R . .
H(32G) H 0.2417 0.9093 0.5881 0.046 Uiso 1 1 calc R . .
H(32H) H 0.0858 0.8797 0.6341 0.046 Uiso 1 1 calc R . .
H(32I) H 0.1726 0.7600 0.5763 0.046 Uiso 1 1 calc R . .
H(34A) H 0.6527 0.8820 0.4596 0.060 Uiso 1 1 calc R . .
H(34B) H 0.7751 0.8179 0.3914 0.060 Uiso 1 1 calc R . .
H(34C) H 0.8329 0.8663 0.4901 0.060 Uiso 1 1 calc R . .
H(34D) H 0.9382 0.6376 0.4817 0.049 Uiso 1 1 calc R . .
H(34E) H 0.8668 0.5849 0.3856 0.049 Uiso 1 1 calc R . .
H(34F) H 0.8216 0.5084 0.4585 0.049 Uiso 1 1 calc R . .
H(34G) H 0.5307 0.5330 0.4113 0.049 Uiso 1 1 calc R . .
H(34H) H 0.5935 0.6106 0.3424 0.049 Uiso 1 1 calc R . .
H(34I) H 0.4695 0.6777 0.4087 0.049 Uiso 1 1 calc R . .

loop_
_atom_site_aniso_label
_atom_site_aniso_U_11
_atom_site_aniso_U_22
_atom_site_aniso_U_33
_atom_site_aniso_U_12
_atom_site_aniso_U_13
_atom_site_aniso_U_23
O(11) 0.0356(6) 0.0463(7) 0.0294(7) -0.0046(5) -0.0060(5) 0.0143(6)
O(31) 0.0325(6) 0.0535(8) 0.0232(7) 0.0034(5) -0.0008(5) 0.0079(5)
C(11) 0.0197(7) 0.0370(9) 0.0249(9) 0.0020(6) 0.0023(6) 0.0061(7)
C(12) 0.0195(7) 0.0321(8) 0.0245(8) 0.0005(6) 0.0015(6) 0.0063(6)
C(13) 0.0230(7) 0.0314(8) 0.0244(9) -0.0006(6) 0.0009(6) 0.0043(6)
C(14) 0.0202(7) 0.0312(8) 0.0262(9) 0.0026(6) 0.0042(6) -0.0003(7)
C(15) 0.0322(8) 0.0328(9) 0.0328(10) 0.0008(7) 0.0049(7) 0.0016(7)
C(16) 0.0326(9) 0.0328(9) 0.0413(11) -0.0038(7) 0.0034(7) -0.0057(8)
C(17) 0.0277(8) 0.0411(9) 0.0318(10) 0.0000(7) -0.0027(7) -0.0088(8)
C(18) 0.0260(8) 0.0397(9) 0.0275(9) 0.0039(7) -0.0001(6) -0.0003(7)
C(19) 0.0212(7) 0.0336(8) 0.0239(9) 0.0029(6) 0.0026(6) -0.0003(7)
C(21) 0.0207(7) 0.0312(8) 0.0241(8) 0.0034(6) 0.0032(6) 0.0063(6)
C(22) 0.0310(8) 0.0318(8) 0.0301(9) 0.0017(6) 0.0009(6) 0.0107(7)
C(23) 0.0341(8) 0.0287(8) 0.0355(10) -0.0011(7) -0.0001(7) 0.0078(7)
C(24) 0.0217(7) 0.0281(8) 0.0301(9) 0.0035(6) 0.0012(6) 0.0026(7)
C(25) 0.0320(8) 0.0305(9) 0.0348(10) -0.0017(7) -0.0030(7) 0.0013(7)
C(26) 0.0322(9) 0.0430(10) 0.0284(10) -0.0011(7) -0.0077(7) 0.0012(8)
C(27) 0.0310(8) 0.0454(10) 0.0285(9) 0.0000(7) -0.0036(7) 0.0138(8)
C(28) 0.0254(8) 0.0342(8) 0.0298(9) -0.0027(6) 0.0002(6) 0.0078(7)
C(29) 0.0189(7) 0.0299(8) 0.0236(8) 0.0017(6) 0.0008(6) 0.0036(6)
C(31) 0.0267(8) 0.0305(8) 0.0227(8) -0.0021(6) -0.0011(6) 0.0050(6)
C(32) 0.0245(7) 0.0199(7) 0.0289(9) -0.0015(6) -0.0017(6) 0.0041(6)
C(33) 0.0247(7) 0.0226(7) 0.0262(9) -0.0016(6) -0.0060(6) 0.0075(6)
C(34) 0.0242(7) 0.0222(7) 0.0248(8) -0.0027(6) -0.0025(6) 0.0053(6)
C(35) 0.0222(7) 0.0294(8) 0.0311(9) 0.0015(6) -0.0002(6) 0.0084(7)
C(36) 0.0247(7) 0.0350(9) 0.0291(9) 0.0004(6) -0.0058(6) 0.0112(7)
C(321) 0.0242(7) 0.0260(8) 0.0321(9) 0.0009(6) -0.0004(6) 0.0030(7)
C(322) 0.0351(9) 0.0316(9) 0.0536(13) 0.0014(7) 0.0001(8) -0.0059(8)
C(323) 0.0276(8) 0.0391(9) 0.0367(10) -0.0037(7) 0.0015(7) 0.0038(8)
C(324) 0.0258(8) 0.0346(9) 0.0458(11) 0.0049(7) -0.0008(7) 0.0091(8)
C(341) 0.0292(8) 0.0257(8) 0.0239(9) -0.0013(6) -0.0005(6) 0.0063(6)
C(342) 0.0686(13) 0.0320(9) 0.0384(11) -0.0065(8) 0.0118(9) 0.0093(8)
C(343) 0.0365(9) 0.0449(10) 0.0297(10) 0.0030(7) 0.0026(7) 0.0025(8)
C(344) 0.0376(9) 0.0453(10) 0.0285(10) 0.0001(7) -0.0050(7) 0.0064(8)

loop_
_geom_angle_atom_site_label_1
_geom_angle_atom_site_label_2
_geom_angle_atom_site_label_3
_geom_angle
_geom_angle_site_symmetry_1
_geom_angle_site_symmetry_3
_geom_angle_publ_flag
H(31) O(31) C(31) 107.7(13) 2_667 . ?
O(11) C(11) C(12) 126.46(14) . . ?
O(11) C(11) C(19) 126.10(14) . . ?
C(12) C(11) C(19) 107.45(13) . . ?
C(21) C(12) C(11) 123.22(14) . . ?
C(21) C(12) C(13) 128.34(14) . . ?
C(11) C(12) C(13) 108.43(12) . . ?
C(14) C(13) C(12) 103.33(12) . . ?
C(19) C(14) C(15) 119.89(14) . . ?
C(19) C(14) C(13) 111.31(13) . . ?
C(15) C(14) C(13) 128.79(15) . . ?
C(16) C(15) C(14) 118.12(16) . . ?
C(17) C(16) C(15) 121.75(15) . . ?
C(18) C(17) C(16) 120.58(15) . . ?
C(17) C(18) C(19) 117.72(16) . . ?
C(14) C(19) C(18) 121.93(14) . . ?
C(14) C(19) C(11) 109.46(13) . . ?
C(18) C(19) C(11) 128.60(15) . . ?
C(12) C(21) C(29) 128.12(14) . . ?
C(12) C(21) C(22) 124.33(14) . . ?
C(29) C(21) C(22) 107.55(12) . . ?
C(21) C(22) C(23) 106.41(13) . . ?
C(24) C(23) C(22) 104.79(12) . . ?
C(25) C(24) C(29) 120.56(15) . . ?
C(25) C(24) C(23) 128.12(14) . . ?
C(29) C(24) C(23) 111.32(13) . . ?
C(26) C(25) C(24) 119.18(14) . . ?
C(25) C(26) C(27) 120.72(15) . . ?
C(28) C(27) C(26) 120.63(16) . . ?
C(27) C(28) C(29) 119.42(14) . . ?
C(28) C(29) C(24) 119.46(14) . . ?
C(28) C(29) C(21) 130.72(13) . . ?
C(24) C(29) C(21) 109.82(13) . . ?
O(31) C(31) C(36) 120.41(14) . . ?
O(31) C(31) C(32) 119.10(13) . . ?
C(36) C(31) C(32) 120.49(14) . . ?
C(33) C(32) C(31) 116.47(13) . . ?
C(33) C(32) C(321) 121.67(13) . . ?
C(31) C(32) C(321) 121.85(14) . . ?
C(32) C(33) C(34) 124.26(14) . . ?
C(35) C(34) C(33) 116.56(14) . . ?
C(35) C(34) C(341) 122.93(13) . . ?
C(33) C(34) C(341) 120.46(13) . . ?
C(36) C(35) C(34) 121.12(14) . . ?
C(35) C(36) C(31) 121.06(14) . . ?
C(324) C(321) C(322) 107.85(13) . . ?
C(324) C(321) C(32) 112.12(13) . . ?
C(322) C(321) C(32) 108.98(11) . . ?
C(324) C(321) C(323) 107.27(12) . . ?
C(322) C(321) C(323) 110.04(13) . . ?
C(32) C(321) C(323) 110.53(12) . . ?
C(343) C(341) C(342) 108.54(13) . . ?
C(343) C(341) C(34) 111.54(13) . . ?
C(342) C(341) C(34) 108.89(12) . . ?
C(343) C(341) C(344) 107.22(13) . . ?
C(342) C(341) C(344) 109.14(14) . . ?
C(34) C(341) C(344) 111.44(12) . . ?

loop_
_geom_bond_atom_site_label_1
_geom_bond_atom_site_label_2
_geom_bond_distance
_geom_bond_site_symmetry_2
_geom_bond_publ_flag
O(11) C(11) 1.2406(18) . ?
O(31) H(31) 0.92(2) 2_667 ?
O(31) C(31) 1.3726(18) . ?
H(31) O(31) 0.92(2) 2_667 ?
C(11) C(12) 1.470(2) . ?
C(11) C(19) 1.470(2) . ?
C(12) C(21) 1.359(2) . ?
C(12) C(13) 1.518(2) . ?
C(13) C(14) 1.510(2) . ?
C(14) C(19) 1.385(2) . ?
C(14) C(15) 1.393(2) . ?
C(15) C(16) 1.389(2) . ?
C(16) C(17) 1.386(2) . ?
C(17) C(18) 1.381(2) . ?
C(18) C(19) 1.400(2) . ?
C(21) C(29) 1.465(2) . ?
C(21) C(22) 1.521(2) . ?
C(22) C(23) 1.535(2) . ?
C(23) C(24) 1.499(2) . ?
C(24) C(25) 1.389(2) . ?
C(24) C(29) 1.405(2) . ?
C(25) C(26) 1.383(2) . ?
C(26) C(27) 1.390(2) . ?
C(27) C(28) 1.382(2) . ?
C(28) C(29) 1.401(2) . ?
C(31) C(36) 1.385(2) . ?
C(31) C(32) 1.406(2) . ?
C(32) C(33) 1.396(2) . ?
C(32) C(321) 1.539(2) . ?
C(33) C(34) 1.4048(19) . ?
C(34) C(35) 1.388(2) . ?
C(34) C(341) 1.531(2) . ?
C(35) C(36) 1.383(2) . ?
C(321) C(324) 1.531(2) . ?
C(321) C(322) 1.536(2) . ?
C(321) C(323) 1.541(2) . ?
C(341) C(343) 1.527(2) . ?
C(341) C(342) 1.530(2) . ?
C(341) C(344) 1.534(2) . ?
